data_4002576
loop_
_publ_author_name
'Gauthier, G.'
'Fouassier, C.'
'Evain, M.'
'Jobic, S.'
'Brec, R.'
'Koo, H.-J.'
'Whangbo Myunghwan'

_publ_section_title
;
 Syntheses, structures and optical properties of yellow Ce2 Si S5, Ce6 Si4
 S17 and Ce4 Si3 S12 materials
;
_journal_name_full 'Chemistry of Materials (1,1989-)'
_journal_page_first 828
_journal_page_last 837
_journal_volume 15
_journal_year 2003
_chemical_formula_sum 'Ce6 S17 Si4'
_chemical_name_systematic 'Ce6 (Si4 S17)'
_space_group_IT_number 2
_symmetry_space_group_name_Hall '-P 1'
_symmetry_space_group_name_H-M 'P -1'
_cell_angle_alpha 82.188
_cell_angle_beta 86.889
_cell_angle_gamma 89.515
_cell_formula_units_Z 2
_cell_length_a 8.9576
_cell_length_b 10.0022
_cell_length_c 14.2651
_cell_volume 1264.363
_citation_journal_id_ASTM CMATEX
_cod_data_source_file Gauthier_CMATEX_2003_59.cif
_cod_data_source_block Ce6S17Si4
_cod_database_code 4002576

loop_
_symmetry_equiv_pos_as_xyz
x,y,z
-x,-y,-z

loop_
_atom_site_label
_atom_site_type_symbol
_atom_site_fract_x
_atom_site_fract_y
_atom_site_fract_z
_atom_site_occupancy
_atom_site_U_iso_or_equiv
S11 S-2 0.4282 0.3547 0.279 1 0.0
Ce6 Ce+3 0.94665 0.23952 0.00062 1 0.0
Ce4 Ce+3 0.12796 0.43096 0.32673 1 0.0
S6 S-2 0.7972 0.4107 0.3047 1 0.0
Si2 Si+4 0.2487 0.441 0.0773 1 0.0
S7 S-2 0.5097 0.8719 0.1133 1 0.0
S3 S-2 0.3159 0.5179 0.4673 1 0.0
S8 S-2 0.2415 0.6149 0.1498 1 0.0
S14 S-2 0.8674 0.7844 0.1666 1 0.0
S2 S-2 0.4863 0.0036 0.3771 1 0.0
Ce3 Ce+3 0.83025 0.91349 0.34206 1 0.0
Ce5 Ce+3 0.39393 0.11542 0.18165 1 0.0
Si4 Si+4 0.7735 0.5567 0.3949 1 0.0
S15 S-2 0.1445 -0.0297 0.2926 1 0.0
Ce2 Ce+3 0.58162 0.57886 0.1666 1 0.0
S4 S-2 0.6059 0.7 0.346 1 0.0
S13 S-2 0.1883 0.8649 0.5373 1 0.0
S16 S-2 0.7477 0.1134 0.1681 1 0.0
S17 S-2 0.9818 0.652 0.3981 1 0.0
Ce1 Ce+3 0.47753 0.73133 0.54087 1 0.0
S10 S-2 0.1145 0.2886 0.1605 1 0.0
S9 S-2 0.4578 0.3527 0.0476 1 0.0
Si3 Si+4 0.7311 0.9382 0.0987 1 0.0
S1 S-2 0.8407 0.5015 0.0567 1 0.0
S5 S-2 0.1785 0.0192 0.0428 1 0.0
Si1 Si+4 0.25 0 0.4154 1 0.0
S12 S-2 0.2054 0.1905 0.4598 1 0.0
